data_7114691
loop_
_publ_author_name
'Cross, Wendy I.'
'Godfrey, Stephen M.'
'McAuliffe, Charles A.'
'Pritchard, Robin G.'

_publ_section_title
;
 Crystal engineering of microporous &#x2018;Chinese-lantern&#x2019;
 compounds to improve their ability to reversibly adsorb sulfur dioxide
;
_journal_issue 18
_journal_name_full 'Chemical Communications'
_journal_page_first 1764
_journal_paper_doi 10.1039/b101263k
_journal_year 2001
_chemical_formula_sum 'C115 H128 Cl4 Mn2 O13 P8'
_chemical_formula_weight 2217.61
_chemical_name_systematic
; 
? 
;
_space_group_IT_number 87
_symmetry_cell_setting tetragonal
_symmetry_space_group_name_Hall '-I 4'
_symmetry_space_group_name_H-M 'I 4/m'
_atom_sites_solution_hydrogens geom
_atom_sites_solution_primary direct
_atom_sites_solution_secondary difmap
_audit_creation_method SHELXL-97
_cell_angle_alpha 90.00
_cell_angle_beta 90.00
_cell_angle_gamma 90.00
_cell_formula_units_Z 2
_cell_length_a 14.382(3)
_cell_length_b 14.382(3)
_cell_length_c 26.076(9)
_cell_measurement_temperature 296(2)
_cell_volume 5394(2)
_computing_structure_refinement 'SHELXL-97 (Sheldrick, 1997)'
_computing_structure_solution 'SHELXS-97 (Sheldrick, 1990)'
_diffrn_ambient_temperature 296(2)
_diffrn_measured_fraction_theta_full 0.497
_diffrn_measured_fraction_theta_max 0.497
_diffrn_radiation_monochromator graphite
_diffrn_radiation_source 'fine-focus sealed tube'
_diffrn_radiation_type MoK\a
_diffrn_radiation_wavelength 0.71073
_diffrn_reflns_av_R_equivalents 0.0534
_diffrn_reflns_av_sigmaI/netI 0.1159
_diffrn_reflns_limit_h_max 17
_diffrn_reflns_limit_h_min 0
_diffrn_reflns_limit_k_max 17
_diffrn_reflns_limit_k_min 0
_diffrn_reflns_limit_l_max 30
_diffrn_reflns_limit_l_min 0
_diffrn_reflns_number 2645
_diffrn_reflns_theta_full 25.04
_diffrn_reflns_theta_max 25.04
_diffrn_reflns_theta_min 1.62
_exptl_absorpt_coefficient_mu 0.514
_exptl_absorpt_correction_T_max 0.9728
_exptl_absorpt_correction_T_min 0.9114
_exptl_absorpt_correction_type Psi-scans
_exptl_crystal_colour colourless
_exptl_crystal_density_diffrn 1.366
_exptl_crystal_density_method 'not measured'
_exptl_crystal_description 'square based pyramid'
_exptl_crystal_F_000 2320
_exptl_crystal_size_max 0.20
_exptl_crystal_size_mid 0.20
_exptl_crystal_size_min 0.15
_refine_diff_density_max 0.756
_refine_diff_density_min -0.296
_refine_diff_density_rms 0.075
_refine_ls_extinction_coef 0.00032(14)
_refine_ls_extinction_expression Fc^*^=kFc[1+0.001xFc^2^\l^3^/sin(2\q)]^-1/4^
_refine_ls_extinction_method SHELXL
_refine_ls_goodness_of_fit_ref 1.066
_refine_ls_hydrogen_treatment mixed
_refine_ls_matrix_type full
_refine_ls_number_parameters 180
_refine_ls_number_reflns 2441
_refine_ls_number_restraints 2
_refine_ls_restrained_S_all 1.066
_refine_ls_R_factor_all 0.1530
_refine_ls_R_factor_gt 0.0698
_refine_ls_shift/su_max 0.002
_refine_ls_shift/su_mean 0.000
_refine_ls_structure_factor_coef Fsqd
_refine_ls_weighting_details 'w=1/[\s^2^(Fo^2^)+(0.0540P)^2^+0.0000P] where P=(Fo^2^+2Fc^2^)/3'
_refine_ls_weighting_scheme calc
_refine_ls_wR_factor_gt 0.1262
_refine_ls_wR_factor_ref 0.1521
_reflns_number_gt 1321
_reflns_number_total 2441
_reflns_threshold_expression >2sigma(I)
_cod_data_source_file b101263k.txt
_cod_data_source_block w11
_cod_depositor_comments
;
The following automatic conversions were performed:

'_refine_ls_weighting_scheme' value 'calc
w=1/[\s^2^(Fo^2^)+(0.0540P)^2^+0.0000P] where P=(Fo^2^+2Fc^2^)/3' was
changed to 'calc'. New tag '_refine_ls_weighting_details' was
created. The value of the new tag was set to
'w=1/[\s^2^(Fo^2^)+(0.0540P)^2^+0.0000P] where P=(Fo^2^+2Fc^2^)/3'.

Automatic conversion script
Id: cif_fix_values 3143 2015-03-26 13:38:13Z robertas 
;
_cod_original_cell_volume 5393(2)
_cod_database_code 7114691

loop_
_symmetry_equiv_pos_as_xyz
'x, y, z'
'-x, -y, z'
'-y, x, z'
'y, -x, z'
'x+1/2, y+1/2, z+1/2'
'-x+1/2, -y+1/2, z+1/2'
'-y+1/2, x+1/2, z+1/2'
'y+1/2, -x+1/2, z+1/2'
'-x, -y, -z'
'x, y, -z'
'y, -x, -z'
'-y, x, -z'
'-x+1/2, -y+1/2, -z+1/2'
'x+1/2, y+1/2, -z+1/2'
'y+1/2, -x+1/2, -z+1/2'
'-y+1/2, x+1/2, -z+1/2'

loop_
_atom_site_label
_atom_site_type_symbol
_atom_site_fract_x
_atom_site_fract_y
_atom_site_fract_z
_atom_site_U_iso_or_equiv
_atom_site_adp_type
_atom_site_occupancy
_atom_site_calc_flag
_atom_site_refinement_flags
_atom_site_disorder_group
Mn1 Mn 0.0000 0.0000 0.40925(12) 0.0193(7) Uani 0.50 d SP 2
Mn2 Mn 0.0000 0.0000 0.36826(13) 0.0236(7) Uani 0.50 d SP 1
P1 P 0.22504(8) 0.06320(8) 0.39329(5) 0.0246(3) Uani 1 d . .
O1 O 0.1226(2) 0.0784(2) 0.38575(13) 0.0286(8) Uani 1 d . .
C1 C 0.2891(3) 0.1694(3) 0.39152(19) 0.0257(10) Uani 1 d . .
C2 C 0.2536(4) 0.2436(4) 0.3638(2) 0.0380(13) Uani 1 d . .
H2A H 0.1951 0.2388 0.3489 0.046 Uiso 1 calc R .
C3 C 0.3042(4) 0.3244(4) 0.3581(3) 0.0506(16) Uani 1 d . .
H3A H 0.2797 0.3739 0.3396 0.061 Uiso 1 calc R .
C4 C 0.3895(4) 0.3315(4) 0.3796(3) 0.0535(18) Uani 1 d . .
H4A H 0.4235 0.3861 0.3759 0.064 Uiso 1 calc R .
C5 C 0.4265(4) 0.2583(4) 0.4070(3) 0.0530(18) Uani 1 d . .
H5A H 0.4855 0.2634 0.4214 0.064 Uiso 1 calc R .
C6 C 0.3762(4) 0.1779(4) 0.4130(2) 0.0391(14) Uani 1 d . .
H6A H 0.4012 0.1288 0.4317 0.047 Uiso 1 calc R .
C7 C 0.2757(4) -0.0054(4) 0.3428(2) 0.0361(14) Uani 1 d . .
C8 C 0.3655(4) -0.0385(4) 0.3465(2) 0.0472(16) Uani 1 d . .
H8A H 0.4003 -0.0256 0.3757 0.057 Uiso 1 calc R .
C9 C 0.4038(5) -0.0896(5) 0.3082(3) 0.068(2) Uani 1 d . .
H9A H 0.4641 -0.1122 0.3115 0.081 Uiso 1 calc R .
C10 C 0.3548(6) -0.1076(5) 0.2656(3) 0.078(3) Uani 1 d . .
H10A H 0.3819 -0.1423 0.2394 0.093 Uiso 1 calc R .
C11 C 0.2645(6) -0.0753(4) 0.2599(2) 0.072(2) Uani 1 d . .
H11A H 0.2309 -0.0884 0.2303 0.086 Uiso 1 calc R .
C12 C 0.2243(5) -0.0224(4) 0.2998(2) 0.0484(16) Uani 1 d . .
H12A H 0.1640 0.0004 0.2968 0.058 Uiso 1 calc R .
C13 C 0.2514(3) 0.0065(3) 0.45233(18) 0.0263(11) Uani 1 d . .
H13A H 0.2153 -0.0504 0.4543 0.032 Uiso 1 calc R .
H13B H 0.3166 -0.0109 0.4521 0.032 Uiso 1 calc R .
C14 C 0.2325(5) 0.0637(5) 0.5000 0.0249(15) Uani 1 d S .
H14A H 0.1683 0.0842 0.5000 0.030 Uiso 1 calc SR .
H14B H 0.2720 0.1184 0.5000 0.030 Uiso 1 calc SR .
Cl1 Cl 0.0000 0.0000 0.5000 0.0317(9) Uani 1 d S .
Cl2A Cl 0.0000 0.0000 0.2746(2) 0.0333(13) Uani 0.50 d SP .
Cl3 Cl 0.5000 0.0000 0.5000 0.0692(11) Uani 1 d S .
O2 O 0.5000 0.5000 0.444(2) 0.24(2) Uiso 0.50 d SPD .
C15 C 0.5000 0.5000 0.489(3) 0.16(2) Uiso 0.50 d SPD .
C16 C 0.431(5) 0.558(6) 0.5000 0.31(4) Uiso 0.50 d SPD .
O17 O 0.2252(8) 0.3414(8) 0.5000 0.112(4) Uani 0.50 d SP .
C17 C 0.2252(8) 0.3414(8) 0.5000 0.112(4) Uani 0.50 d SP .
O18 O 0.1993(10) 0.4219(8) 0.4829(6) 0.131(8) Uani 0.25 d P .
C18 C 0.1993(10) 0.4219(8) 0.4829(6) 0.131(8) Uani 0.25 d P .

loop_
_atom_site_aniso_label
_atom_site_aniso_U_11
_atom_site_aniso_U_22
_atom_site_aniso_U_33
_atom_site_aniso_U_23
_atom_site_aniso_U_13
_atom_site_aniso_U_12
Mn1 0.0179(10) 0.0179(10) 0.0222(17) 0.000 0.000 0.000
Mn2 0.0177(11) 0.0177(11) 0.035(2) 0.000 0.000 0.000
P1 0.0221(7) 0.0248(7) 0.0270(6) 0.0004(7) 0.0010(6) -0.0009(5)
O1 0.0200(16) 0.0248(17) 0.041(2) 0.0041(17) -0.0051(17) -0.0033(13)
C1 0.024(2) 0.027(3) 0.026(2) -0.005(2) 0.000(3) 0.000(2)
C2 0.025(3) 0.038(3) 0.051(3) 0.004(3) -0.001(3) -0.006(2)
C3 0.044(4) 0.037(3) 0.071(4) 0.011(3) 0.001(3) -0.006(3)
C4 0.037(3) 0.038(3) 0.086(5) 0.008(3) 0.006(4) -0.016(3)
C5 0.027(3) 0.054(4) 0.077(5) 0.002(4) -0.004(3) -0.015(3)
C6 0.029(3) 0.034(3) 0.054(4) 0.007(3) -0.003(3) -0.003(2)
C7 0.046(4) 0.033(3) 0.029(3) 0.005(3) 0.009(3) -0.005(3)
C8 0.052(4) 0.034(3) 0.056(4) -0.006(3) 0.027(3) -0.005(3)
C9 0.079(5) 0.056(4) 0.067(5) -0.014(4) 0.042(4) -0.003(4)
C10 0.124(7) 0.045(4) 0.064(5) -0.011(4) 0.055(5) 0.000(5)
C11 0.136(7) 0.048(4) 0.032(4) 0.002(3) 0.007(5) -0.031(4)
C12 0.082(5) 0.038(3) 0.026(3) 0.000(3) -0.002(3) -0.006(3)
C13 0.019(2) 0.025(3) 0.035(3) -0.006(2) 0.001(2) -0.003(2)
C14 0.026(4) 0.029(4) 0.019(3) 0.000 0.000 -0.006(3)
Cl1 0.0338(13) 0.0338(13) 0.028(2) 0.000 0.000 0.000
Cl2A 0.0306(18) 0.0306(18) 0.039(3) 0.000 0.000 0.000
Cl3 0.0276(17) 0.077(3) 0.103(3) 0.000 0.000 0.0118(17)
O17 0.106(8) 0.101(8) 0.130(9) 0.000 0.000 0.000(7)
C17 0.106(8) 0.101(8) 0.130(9) 0.000 0.000 0.000(7)
O18 0.164(12) 0.065(7) 0.16(2) 0.086(10) 0.108(13) 0.057(8)
C18 0.164(12) 0.065(7) 0.16(2) 0.086(10) 0.108(13) 0.057(8)

loop_
_atom_type_symbol
_atom_type_description
_atom_type_scat_dispersion_real
_atom_type_scat_dispersion_imag
_atom_type_scat_source
C C 0.0033 0.0016 'International Tables Vol C Tables 4.2.6.8 and 6.1.1.4'
H H 0.0000 0.0000 'International Tables Vol C Tables 4.2.6.8 and 6.1.1.4'
P P 0.1023 0.0942 'International Tables Vol C Tables 4.2.6.8 and 6.1.1.4'
O O 0.0106 0.0060 'International Tables Vol C Tables 4.2.6.8 and 6.1.1.4'
Mn Mn 0.3368 0.7283 'International Tables Vol C Tables 4.2.6.8 and 6.1.1.4'
Cl Cl 0.1484 0.1585 'International Tables Vol C Tables 4.2.6.8 and 6.1.1.4'

loop_
_geom_angle_atom_site_label_1
_geom_angle_atom_site_label_2
_geom_angle_atom_site_label_3
_geom_angle
_geom_angle_site_symmetry_1
_geom_angle_site_symmetry_3
O1 Mn1 O1 147.4(2) 2 .
O1 Mn1 O1 85.47(7) 2 3
O1 Mn1 O1 85.47(7) . 3
O1 Mn1 O1 85.47(7) 2 4
O1 Mn1 O1 85.47(7) . 4
O1 Mn1 O1 147.4(2) 3 4
O1 Mn1 Cl1 106.31(12) 2 .
O1 Mn1 Cl1 106.31(12) . .
O1 Mn1 Cl1 106.31(12) 3 .
O1 Mn1 Cl1 106.31(12) 4 .
O1 Mn2 O1 87.40(5) 3 2
O1 Mn2 O1 87.40(5) 3 .
O1 Mn2 O1 155.4(3) 2 .
O1 Mn2 O1 155.4(3) 3 4
O1 Mn2 O1 87.40(5) 2 4
O1 Mn2 O1 87.40(5) . 4
O1 Mn2 Cl2A 102.29(13) 3 .
O1 Mn2 Cl2A 102.29(13) 2 .
O1 Mn2 Cl2A 102.29(13) . .
O1 Mn2 Cl2A 102.29(13) 4 .
O1 P1 C13 112.9(2) . .
O1 P1 C1 112.23(19) . .
C13 P1 C1 107.7(2) . .
O1 P1 C7 112.4(2) . .
C13 P1 C7 107.1(2) . .
C1 P1 C7 103.9(2) . .
P1 O1 Mn2 139.30(19) . .
P1 O1 Mn1 132.88(19) . .
Mn2 O1 Mn1 28.61(10) . .
C6 C1 C2 118.6(5) . .
C6 C1 P1 122.4(4) . .
C2 C1 P1 118.8(4) . .
C3 C2 C1 120.7(5) . .
C4 C3 C2 119.8(6) . .
C3 C4 C5 120.5(5) . .
C6 C5 C4 119.9(5) . .
C5 C6 C1 120.5(5) . .
C12 C7 C8 120.1(6) . .
C12 C7 P1 118.7(5) . .
C8 C7 P1 121.2(4) . .
C9 C8 C7 121.0(6) . .
C10 C9 C8 120.1(7) . .
C9 C10 C11 121.0(7) . .
C10 C11 C12 119.1(7) . .
C7 C12 C11 118.6(7) . .
C14 C13 P1 114.9(3) . .
C13 C14 C13 110.2(6) . 10_556
Mn1 Cl1 Mn1 180.0 9_556 .
C15 O2 C15 0.000(8) . 9_666
C15 C15 O2 180.00(2) 9_666 .
C15 C15 C16 77(4) 9_666 11_566
O2 C15 C16 103(4) . 11_566
C15 C15 C16 77(4) 9_666 9_666
O2 C15 C16 103(4) . 9_666
C16 C15 C16 87.3(15) 11_566 9_666
C15 C15 C16 77(4) 9_666 3_655
O2 C15 C16 103(4) . 3_655
C16 C15 C16 155(7) 11_566 3_655
C16 C15 C16 87.3(15) 9_666 3_655
C15 C15 C16 77(4) 9_666 .
O2 C15 C16 103(4) . .
C16 C15 C16 87.3(15) 11_566 .
C16 C15 C16 155(7) 9_666 .
C16 C15 C16 87.3(15) 3_655 .
C15 C15 O2 0.00(3) 9_666 9_666
O2 C15 O2 180.000(6) . 9_666
C16 C15 O2 77(4) 11_566 9_666
C16 C15 O2 77(4) 9_666 9_666
C16 C15 O2 77(4) 3_655 9_666
C16 C15 O2 77(4) . 9_666
C15 C16 C15 25(7) 9_666 .
C15 C16 C16 46.4(8) 9_666 11_566
C15 C16 C16 46.4(8) . 11_566
C15 C16 C16 46.4(8) 9_666 3_655
C15 C16 C16 46.4(7) . 3_655
C16 C16 C16 90.000(11) 11_566 3_655
C18 O17 O18 0.0(15) 10_556 10_556
C18 O17 O18 40.2(14) 10_556 .
O18 O17 O18 40.2(14) 10_556 .
C18 O18 O18 0(3) 10_556 10_556
C18 O18 O17 69.9(7) 10_556 .
O18 O18 O17 69.9(7) 10_556 .

loop_
_geom_bond_atom_site_label_1
_geom_bond_atom_site_label_2
_geom_bond_distance
_geom_bond_site_symmetry_2
Mn1 O1 2.181(3) 2
Mn1 O1 2.181(3) .
Mn1 O1 2.181(3) 3
Mn1 O1 2.181(3) 4
Mn1 Cl1 2.366(3) .
Mn2 O1 2.142(3) 3
Mn2 O1 2.142(3) 2
Mn2 O1 2.142(3) .
Mn2 O1 2.142(3) 4
Mn2 Cl2A 2.441(6) .
P1 O1 1.502(3) .
P1 C13 1.783(5) .
P1 C1 1.784(5) .
P1 C7 1.798(5) .
C1 C6 1.378(7) .
C1 C2 1.386(7) .
C2 C3 1.379(8) .
C3 C4 1.353(8) .
C4 C5 1.379(8) .
C5 C6 1.373(7) .
C7 C12 1.367(7) .
C7 C8 1.380(7) .
C8 C9 1.357(8) .
C9 C10 1.342(10) .
C10 C11 1.388(10) .
C11 C12 1.412(9) .
C13 C14 1.515(6) .
C14 C13 1.515(6) 10_556
Cl1 Mn1 2.366(3) 9_556
O2 C15 1.16(7) .
O2 C15 1.74(12) 9_666
C15 C15 0.58(16) 9_666
C15 C16 1.33(5) 11_566
C15 C16 1.33(5) 9_666
C15 C16 1.33(5) 3_655
C15 C16 1.33(5) .
C15 O2 1.74(12) 9_666
C16 C15 1.33(5) 9_666
C16 C16 1.84(8) 11_566
C16 C16 1.84(8) 3_655
O17 C18 1.295(13) 10_556
O17 O18 1.295(13) 10_556
O17 O18 1.295(13) .
O18 C18 0.89(3) 10_556
O18 O18 0.89(3) 10_556
